data_4000408
_journal_name_full 'Chemistry of Materials'
_journal_paper_doi 10.1021/cm034866q
_journal_year 2004
_chemical_formula_sum 'C10 H8 Br0.25 Cl0.75 I0.5 S8'
_chemical_formula_weight 494.66
_space_group_IT_number 2
_symmetry_cell_setting triclinic
_symmetry_space_group_name_Hall '-P 1'
_symmetry_space_group_name_H-M 'P -1'
_atom_sites_solution_hydrogens geom
_atom_sites_solution_primary direct
_atom_sites_solution_secondary difmap
_cell_angle_alpha 92.80(2)
_cell_angle_beta 96.78(2)
_cell_angle_gamma 103.77(2)
_cell_formula_units_Z 2
_cell_length_a 5.757(1)
_cell_length_b 9.029(2)
_cell_length_c 16.290(3)
_cell_measurement_reflns_used ?
_cell_measurement_temperature 293(2)
_cell_measurement_theta_max ?
_cell_measurement_theta_min ?
_cell_volume 814.1(3)
_diffrn_ambient_temperature 293(2)
_diffrn_measurement_device ?
_diffrn_measurement_method ?
_diffrn_radiation_monochromator graphite
_diffrn_radiation_source 'fine-focus sealed tube'
_diffrn_radiation_type MoK\a
_diffrn_radiation_wavelength 0.71073
_diffrn_reflns_av_R_equivalents 0.0139
_diffrn_reflns_av_sigmaI/netI 0.0156
_diffrn_reflns_limit_h_max 7
_diffrn_reflns_limit_h_min 0
_diffrn_reflns_limit_k_max 11
_diffrn_reflns_limit_k_min -11
_diffrn_reflns_limit_l_max 21
_diffrn_reflns_limit_l_min -21
_diffrn_reflns_number 4301
_diffrn_reflns_theta_max 27.95
_diffrn_reflns_theta_min 1.26
_diffrn_standards_decay_% ?
_diffrn_standards_interval_count ?
_diffrn_standards_interval_time ?
_diffrn_standards_number ?
_exptl_absorpt_coefficient_mu 2.764
_exptl_absorpt_correction_T_max ?
_exptl_absorpt_correction_T_min ?
_exptl_absorpt_correction_type ?
_exptl_crystal_colour ?
_exptl_crystal_density_diffrn 2.018
_exptl_crystal_density_meas ?
_exptl_crystal_density_method ?
_exptl_crystal_description ?
_exptl_crystal_F_000 488
_exptl_crystal_size_max ?
_exptl_crystal_size_mid ?
_exptl_crystal_size_min ?
_refine_ls_extinction_coef 0.0014(7)
_refine_ls_extinction_expression Fc^*^=kFc[1+0.001xFc^2^\l^3^/sin(2\q)]^-1/4^
_refine_ls_extinction_method SHELXL
_refine_ls_goodness_of_fit_all 1.052
_refine_ls_goodness_of_fit_obs 1.092
_refine_ls_hydrogen_treatment ?
_refine_ls_matrix_type full
_refine_ls_number_parameters 263
_refine_ls_number_reflns 3875
_refine_ls_number_restraints 33
_refine_ls_restrained_S_all 1.316
_refine_ls_restrained_S_obs 1.109
_refine_ls_R_factor_all 0.0254
_refine_ls_R_factor_obs 0.0200
_refine_ls_shift/esd_max 0.001
_refine_ls_shift/esd_mean 0.000
_refine_ls_structure_factor_coef Fsqd
_refine_ls_weighting_details 'w=1/[\s^2^(Fo^2^)+(0.0310P)^2^+0.0630P] where P=(Fo^2^+2Fc^2^)/3'
_refine_ls_weighting_scheme calc
_refine_ls_wR_factor_all 0.0636
_refine_ls_wR_factor_obs 0.0499
_reflns_number_observed 3432
_reflns_number_total 3913
_reflns_observed_criterion >2sigma(I)
_cod_depositor_comments
;
The following automatic conversions were performed:
'_symmetry_cell_setting' value 'Triclinic' changed to 'triclinic'
according to '/home/saulius/struct/CIF-dictionaries/cif_core.dic'
dictionary named 'cif_core.dic' version 2.4.1 from 2010-06-29.

Automatic conversion script
Id: cif_fix_enum 1527 2010-12-29 10:47:43Z saulius 

The following automatic conversions were performed:

'_refine_ls_weighting_scheme' value 'calc
w=1/[\s^2^(Fo^2^)+(0.0310P)^2^+0.0630P] where P=(Fo^2^+2Fc^2^)/3' was
changed to 'calc'. New tag '_refine_ls_weighting_details' was
created. The value of the new tag was set to
'w=1/[\s^2^(Fo^2^)+(0.0310P)^2^+0.0630P] where P=(Fo^2^+2Fc^2^)/3'.

Automatic conversion script
Id: cif_fix_values 3143 2015-03-26 13:38:13Z robertas 
;
_cod_original_formula_sum 'C10 H8 Br0.25 Cl0.75 I0.50 S8'
_cod_database_code 4000408

loop_
_symmetry_equiv_pos_as_xyz
'x, y, z'
'-x, -y, -z'

loop_
_atom_site_aniso_label
_atom_site_aniso_U_11
_atom_site_aniso_U_22
_atom_site_aniso_U_33
_atom_site_aniso_U_23
_atom_site_aniso_U_13
_atom_site_aniso_U_12
I 0.04392(10) 0.07113(12) 0.03546(9) -0.00709(7) 0.00468(6) 0.01459(7)
Cl 0.098(2) 0.064(2) 0.0622(8) -0.0111(8) 0.0049(8) 0.0354(12)
Br 0.0498(7) 0.057(2) 0.0695(10) -0.0071(8) 0.0130(6) 0.0185(7)
S1 0.0307(2) 0.0578(2) 0.0359(2) -0.0095(2) 0.01028(15) -0.0034(2)
S2 0.0350(2) 0.0519(2) 0.0333(2) -0.0091(2) 0.01123(15) -0.0061(2)
S3 0.0307(2) 0.0573(2) 0.0313(2) -0.0074(2) 0.00845(14) 0.0008(2)
S4 0.0360(2) 0.0549(2) 0.0329(2) -0.0088(2) 0.01210(15) -0.0034(2)
S5 0.0344(3) 0.0519(4) 0.0416(3) -0.0144(3) 0.0058(2) -0.0004(3)
C7 0.0544(14) 0.0595(13) 0.0314(10) -0.0059(9) -0.0019(9) 0.0090(10)
C8 0.0580(15) 0.0534(14) 0.0415(13) -0.0063(10) 0.0223(11) 0.0102(11)
S6 0.0378(5) 0.0735(6) 0.0363(5) -0.0107(4) 0.0164(4) -0.0060(4)
S5' 0.041(3) 0.073(5) 0.059(4) -0.035(3) 0.002(2) 0.000(3)
C7' 0.069(13) 0.112(18) 0.056(11) -0.024(11) 0.025(10) 0.027(12)
C8' 0.159(31) 0.092(21) 0.021(8) -0.027(10) -0.002(11) 0.001(18)
S6' 0.042(4) 0.115(7) 0.054(5) -0.030(4) 0.012(3) 0.035(4)
C1 0.0305(7) 0.0453(8) 0.0295(7) -0.0023(6) 0.0076(5) 0.0037(6)
C2 0.0321(7) 0.0459(8) 0.0289(7) -0.0028(6) 0.0076(5) 0.0050(6)
C3 0.0297(7) 0.0503(8) 0.0323(7) -0.0083(6) 0.0058(6) 0.0051(6)
C4 0.0291(7) 0.0500(8) 0.0272(6) -0.0054(6) 0.0046(5) 0.0049(6)
C5 0.0315(7) 0.0472(8) 0.0313(7) -0.0049(6) 0.0094(6) 0.0085(6)
C6 0.0335(7) 0.0475(8) 0.0308(7) -0.0078(6) 0.0079(6) 0.0076(6)
S7 0.0337(8) 0.0726(14) 0.0417(10) -0.0187(8) 0.0140(6) 0.0029(7)
C9 0.046(2) 0.062(2) 0.0325(12) -0.0012(11) 0.0109(10) 0.0078(13)
C10 0.048(2) 0.054(2) 0.0357(14) -0.0108(11) 0.0132(11) 0.0047(12)
S8 0.0354(8) 0.0641(12) 0.0356(7) -0.0170(6) 0.0082(5) 0.0014(6)
S7' 0.051(3) 0.045(2) 0.036(2) -0.0053(13) 0.026(2) -0.008(2)
C9' 0.047(4) 0.052(4) 0.035(3) -0.016(3) 0.011(3) 0.010(3)
C10' 0.052(4) 0.065(4) 0.026(3) 0.004(2) 0.002(2) 0.010(3)
S8' 0.039(2) 0.055(2) 0.047(2) -0.0151(14) 0.015(2) -0.0014(15)

loop_
_atom_site_label
_atom_site_type_symbol
_atom_site_fract_x
_atom_site_fract_y
_atom_site_fract_z
_atom_site_U_iso_or_equiv
_atom_site_thermal_displace_type
_atom_site_occupancy
_atom_site_calc_flag
_atom_site_refinement_flags
_atom_site_disorder_group
I I 0.0000 0.0000 0.0000 0.05053(7) Uani 1 d SD .
Cl Cl 0.1734(6) -0.2288(5) 0.0084(3) 0.0732(10) Uani 0.751(2) d PD .
Br Br 0.1529(6) -0.2580(6) 0.0067(3) 0.0577(6) Uani 0.249(2) d PD .
S1 S 0.27751(7) 0.11093(5) 0.45479(2) 0.04386(10) Uani 1 d D .
S2 S 0.74859(7) 0.32569(5) 0.45509(2) 0.04279(10) Uani 1 d D .
S3 S 0.22587(7) 0.26370(5) 0.63100(2) 0.04147(10) Uani 1 d D .
S4 S 0.70828(7) 0.46711(5) 0.63923(2) 0.04357(10) Uani 1 d D .
S5 S 0.2910(2) -0.05956(13) 0.29705(6) 0.0450(3) Uani 0.870(5) d PD 1
C7 C 0.4192(5) 0.0171(3) 0.20756(13) 0.0502(6) Uani 0.870(5) d PD 1
H7A H 0.3577(5) -0.0565(3) 0.15996(13) 0.060 Uiso 0.870(5) calc PR 1
H7B H 0.3676(5) 0.1094(3) 0.19582(13) 0.060 Uiso 0.870(5) calc PR 1
C8 C 0.6910(5) 0.0536(4) 0.2192(2) 0.0506(8) Uani 0.870(5) d PD 1
H8A H 0.7464(5) 0.0762(4) 0.1662(2) 0.061 Uiso 0.870(5) calc PR 1
H8B H 0.7416(5) -0.0365(4) 0.2364(2) 0.061 Uiso 0.870(5) calc PR 1
S6 S 0.8354(2) 0.2112(2) 0.29372(7) 0.0521(3) Uani 0.870(5) d PD 1
S5' S 0.2574(12) -0.0210(11) 0.2840(4) 0.062(3) Uani 0.130(5) d PD 2
C7' C 0.4875(22) -0.0489(17) 0.2247(8) 0.078(7) Uani 0.130(5) d PD 2
H7A' H 0.5789(22) -0.1121(17) 0.2540(8) 0.094 Uiso 0.130(5) calc PR 2
H7B' H 0.4114(22) -0.1044(17) 0.1721(8) 0.094 Uiso 0.130(5) calc PR 2
C8' C 0.6598(26) 0.0969(23) 0.2077(5) 0.098(14) Uani 0.130(5) d PD 2
H8A' H 0.5678(26) 0.1647(23) 0.1833(5) 0.118 Uiso 0.130(5) calc PR 2
H8B' H 0.7599(26) 0.0731(23) 0.1675(5) 0.118 Uiso 0.130(5) calc PR 2
S6' S 0.8521(13) 0.1952(12) 0.2994(5) 0.068(4) Uani 0.130(5) d PD 2
C1 C 0.5027(3) 0.2601(2) 0.50744(9) 0.0359(3) Uani 1 d . .
C2 C 0.4830(3) 0.3231(2) 0.58333(9) 0.0363(3) Uani 1 d . .
C3 C 0.4322(3) 0.0907(2) 0.37105(9) 0.0385(3) Uani 1 d D .
C4 C 0.6468(3) 0.1912(2) 0.36998(9) 0.0365(3) Uani 1 d D .
C5 C 0.3481(3) 0.3684(2) 0.72582(9) 0.0367(3) Uani 1 d D .
C6 C 0.5701(3) 0.4636(2) 0.72940(9) 0.0377(3) Uani 1 d D .
S7 S 0.1565(4) 0.3406(3) 0.80182(12) 0.0511(7) Uani 0.700(6) d PD 3
C9 C 0.3521(5) 0.4403(4) 0.89261(15) 0.0474(7) Uani 0.700(6) d PD 3
H9A H 0.2549(5) 0.4541(4) 0.93576(15) 0.057 Uiso 0.700(6) calc PR 3
H9B H 0.4594(5) 0.3781(4) 0.91295(15) 0.057 Uiso 0.700(6) calc PR 3
C10 C 0.5008(5) 0.5943(3) 0.8754(2) 0.0473(8) Uani 0.700(6) d PD 3
H10A H 0.5706(5) 0.6531(3) 0.9276(2) 0.057 Uiso 0.700(6) calc PR 3
H10B H 0.3964(5) 0.6492(3) 0.8455(2) 0.057 Uiso 0.700(6) calc PR 3
S8 S 0.7408(5) 0.5783(5) 0.8151(2) 0.0473(6) Uani 0.700(6) d PD 3
S7' S 0.1699(9) 0.3318(7) 0.8053(3) 0.0459(15) Uani 0.300(6) d PD 4
C9' C 0.2969(9) 0.5061(8) 0.8724(4) 0.045(2) Uani 0.300(6) d PD 4
H9A' H 0.2618(9) 0.5924(8) 0.8447(4) 0.055 Uiso 0.300(6) calc PR 4
H9B' H 0.2221(9) 0.4992(8) 0.9229(4) 0.055 Uiso 0.300(6) calc PR 4
C10' C 0.5660(10) 0.5321(9) 0.8942(3) 0.048(2) Uani 0.300(6) d PD 4
H10C H 0.6021(10) 0.4374(9) 0.9109(3) 0.058 Uiso 0.300(6) calc PR 4
H10D H 0.6205(10) 0.6078(9) 0.9412(3) 0.058 Uiso 0.300(6) calc PR 4
S8' S 0.7304(12) 0.5959(11) 0.8100(3) 0.049(2) Uani 0.300(6) d PD 4
